data_7246483
loop_
_publ_author_name
'Zou, Huiqi'
'Li, Rongyun'
'Ding, Li'
'Lu, Jing'
'Tian, Haiquan'
'Yan, Hui'
'Liu, Houting'
'Wang, Suna'
'Li, Yunwu'

_publ_section_title
;
 Three isostructural MOFs based on different metal cations: proton
 conductivities and SC--SC transformation leading to magnetic changes
;
_journal_issue 18
_journal_name_full CrystEngComm
_journal_page_first 2755
_journal_page_last 2766
_journal_paper_doi 10.1039/D3CE00046J
_journal_volume 25
_journal_year 2023
_chemical_formula_moiety 'C10 H13 Mn O8'
_chemical_formula_sum 'C10 H13 Mn N0 O8'
_chemical_formula_weight 316.14
_space_group_IT_number 2
_space_group_name_Hall '-P 1'
_space_group_name_H-M_alt 'P -1'
_symmetry_cell_setting triclinic
_symmetry_space_group_name_H-M 'P -1'
_atom_sites_solution_hydrogens geom
_atom_sites_solution_primary direct
_atom_sites_solution_secondary difmap
_audit_creation_method SHELXL-97
_cell_angle_alpha 80.531(8)
_cell_angle_beta 70.026(7)
_cell_angle_gamma 83.552(8)
_cell_formula_units_Z 2
_cell_length_a 8.1304(7)
_cell_length_b 8.2667(10)
_cell_length_c 10.0751(7)
_cell_measurement_reflns_used 1905
_cell_measurement_temperature 293(2)
_cell_measurement_theta_max 71.1190
_cell_measurement_theta_min 4.4200
_cell_volume 626.61(11)
_computing_structure_refinement 'SHELXL-97 (Sheldrick, 1997)'
_computing_structure_solution 'SHELXS-97 (Sheldrick, 1990)'
_diffrn_ambient_temperature 293(2)
_diffrn_measured_fraction_theta_full 0.970
_diffrn_measured_fraction_theta_max 0.970
_diffrn_measurement_device_type 'four-circle diffractometer'
_diffrn_radiation_monochromator graphite
_diffrn_radiation_source 'fine-focus sealed tube'
_diffrn_radiation_type CuK\a
_diffrn_radiation_wavelength 1.54184
_diffrn_reflns_av_R_equivalents 0.0584
_diffrn_reflns_av_sigmaI/netI 0.0660
_diffrn_reflns_limit_h_max 9
_diffrn_reflns_limit_h_min -9
_diffrn_reflns_limit_k_max 9
_diffrn_reflns_limit_k_min -10
_diffrn_reflns_limit_l_max 11
_diffrn_reflns_limit_l_min -12
_diffrn_reflns_number 3815
_diffrn_reflns_theta_full 71.21
_diffrn_reflns_theta_max 71.21
_diffrn_reflns_theta_min 4.71
_exptl_absorpt_coefficient_mu 8.918
_exptl_absorpt_correction_T_max 1.00000
_exptl_absorpt_correction_T_min 0.29792
_exptl_absorpt_correction_type multi-scan
_exptl_crystal_colour pink
_exptl_crystal_density_diffrn 1.676
_exptl_crystal_density_method 'not measured'
_exptl_crystal_description block
_exptl_crystal_F_000 324
_refine_diff_density_max 1.529
_refine_diff_density_min -1.091
_refine_diff_density_rms 0.200
_refine_ls_extinction_method none
_refine_ls_goodness_of_fit_ref 1.089
_refine_ls_hydrogen_treatment mixed
_refine_ls_matrix_type full
_refine_ls_number_parameters 172
_refine_ls_number_reflns 2346
_refine_ls_number_restraints 401
_refine_ls_restrained_S_all 1.109
_refine_ls_R_factor_all 0.0892
_refine_ls_R_factor_gt 0.0807
_refine_ls_shift/su_max 0.000
_refine_ls_shift/su_mean 0.000
_refine_ls_structure_factor_coef Fsqd
_refine_ls_weighting_details 'calc w=1/[\s^2^(Fo^2^)+(0.1689P)^2^+0.0000P] where P=(Fo^2^+2Fc^2^)/3'
_refine_ls_weighting_scheme calc
_refine_ls_wR_factor_gt 0.2211
_refine_ls_wR_factor_ref 0.2389
_reflns_number_gt 2000
_reflns_number_total 2346
_reflns_threshold_expression >2sigma(I)
_cod_data_source_file d3ce00046j3.cif
_cod_data_source_block exp_12906
_cod_depositor_comments 'Adding full bibliography for 7246482--7246485.cif.'
_cod_original_cell_volume 626.60(10)
_cod_original_sg_symbol_H-M P-1
_cod_database_code 7246483

loop_
_symmetry_equiv_pos_as_xyz
'x, y, z'
'-x, -y, -z'

loop_
_atom_site_label
_atom_site_type_symbol
_atom_site_fract_x
_atom_site_fract_y
_atom_site_fract_z
_atom_site_U_iso_or_equiv
_atom_site_adp_type
_atom_site_occupancy
_atom_site_symmetry_multiplicity
_atom_site_calc_flag
_atom_site_refinement_flags
_atom_site_disorder_assembly
_atom_site_disorder_group
O3 O 0.0470(6) 0.6047(6) 0.8407(5) 0.0572(11) Uani 1 1 d U . .
C10 C 0.2029(7) 0.6412(7) 0.8070(5) 0.0332(10) Uani 1 1 d U . .
O4 O 0.2719(6) 0.6550(6) 0.8982(4) 0.0501(10) Uani 1 1 d U . .
Mn1 Mn 0.15303(9) 0.55241(10) 0.11252(7) 0.0331(4) Uani 1 1 d U . .
O5 O 0.1589(5) 0.5379(5) 0.3301(4) 0.0404(9) Uani 1 1 d U . .
O6 O 0.3621(5) 0.6801(5) 0.1662(4) 0.0412(9) Uani 1 1 d U . .
O7 O 0.7320(4) 0.8384(5) 0.4245(4) 0.0332(8) Uani 1 1 d U . .
C2 C 0.3529(6) 0.6654(6) 0.4061(5) 0.0246(9) Uani 1 1 d U . .
C4 C 0.5718(6) 0.7733(6) 0.4730(5) 0.0247(9) Uani 1 1 d U . .
C1 C 0.2879(6) 0.6238(6) 0.2940(5) 0.0284(9) Uani 1 1 d U . .
C3 C 0.5104(6) 0.7349(6) 0.3689(5) 0.0270(9) Uani 1 1 d U . .
H3 H 0.5774 0.7568 0.2732 0.032 Uiso 1 1 calc R . .
O1 O -0.0319(6) 0.7731(7) 0.1534(5) 0.0618(13) Uani 1 1 d U . .
H1B H 0.0336 0.8696 0.1291 0.093 Uiso 1 1 d R . .
H1C H -0.1017 0.7629 0.2525 0.093 Uiso 1 1 d R . .
C5 C 0.4696(6) 0.7441(6) 0.6146(5) 0.0265(9) Uani 1 1 d U . .
H5 H 0.5083 0.7710 0.6846 0.032 Uiso 1 1 calc R . .
C7 C 0.2499(6) 0.6332(6) 0.5489(5) 0.0268(9) Uani 1 1 d U . .
H7 H 0.1435 0.5848 0.5748 0.032 Uiso 1 1 calc R . .
C8 C 0.7965(6) 0.8862(7) 0.5279(5) 0.0308(10) Uani 1 1 d U . .
H8A H 0.8166 0.7904 0.5916 0.037 Uiso 1 1 calc R . .
H8B H 0.7116 0.9617 0.5842 0.037 Uiso 1 1 calc R . .
C6 C 0.3105(6) 0.6755(6) 0.6526(5) 0.0256(9) Uani 1 1 d U . .
C9 C 0.9656(6) 0.9679(6) 0.4483(5) 0.0282(10) Uani 1 1 d U . .
H9A H 0.9462 1.0583 0.3795 0.034 Uiso 1 1 calc R . .
H9B H 1.0520 0.8896 0.3967 0.034 Uiso 1 1 calc R . .
O2 O 0.3437(8) 0.3388(7) 0.0708(7) 0.0775(17) Uani 1 1 d U . .
H2A H 0.3245 0.2829 0.0016 0.116 Uiso 1 1 d R . .
H2C H 0.4606 0.3759 0.0349 0.116 Uiso 1 1 d R . .
O8 O 0.7853(16) 0.9540(13) 0.9724(12) 0.174(5) Uani 1 1 d D . .
H8E H 0.8743 0.8915 0.9358 0.209 Uiso 1 1 d RD . .
H8C H 0.7904 0.9839 1.0476 0.209 Uiso 1 1 d RD . .

loop_
_atom_site_aniso_label
_atom_site_aniso_U_11
_atom_site_aniso_U_22
_atom_site_aniso_U_33
_atom_site_aniso_U_23
_atom_site_aniso_U_13
_atom_site_aniso_U_12
O3 0.044(2) 0.102(3) 0.028(2) -0.0134(19) 0.0001(16) -0.046(2)
C10 0.031(2) 0.056(2) 0.017(2) -0.0098(17) -0.0057(17) -0.0206(18)
O4 0.043(2) 0.097(3) 0.0153(17) -0.0077(17) -0.0089(15) -0.0270(19)
Mn1 0.0245(5) 0.0682(6) 0.0109(5) -0.0113(3) -0.0022(3) -0.0237(4)
O5 0.0360(18) 0.073(2) 0.0202(17) -0.0126(15) -0.0087(14) -0.0297(16)
O6 0.0335(18) 0.080(2) 0.0151(16) -0.0104(15) -0.0063(14) -0.0234(16)
O7 0.0200(15) 0.0632(19) 0.0208(16) -0.0156(14) -0.0031(12) -0.0183(14)
C2 0.0233(18) 0.043(2) 0.0128(19) -0.0100(15) -0.0080(15) -0.0106(16)
C4 0.0187(18) 0.0427(19) 0.0181(19) -0.0114(15) -0.0071(15) -0.0098(15)
C1 0.0237(19) 0.053(2) 0.0133(19) -0.0113(16) -0.0064(15) -0.0105(17)
C3 0.0206(18) 0.051(2) 0.0124(18) -0.0131(16) -0.0029(15) -0.0104(16)
O1 0.044(2) 0.099(3) 0.038(3) -0.021(2) -0.004(2) 0.000(2)
C5 0.0231(18) 0.049(2) 0.0141(19) -0.0110(16) -0.0083(15) -0.0126(16)
C7 0.0229(18) 0.049(2) 0.0128(18) -0.0091(15) -0.0054(15) -0.0167(16)
C8 0.022(2) 0.053(2) 0.025(2) -0.0145(18) -0.0089(17) -0.0146(18)
C6 0.0231(19) 0.045(2) 0.0128(19) -0.0072(15) -0.0072(15) -0.0105(16)
C9 0.021(2) 0.044(2) 0.025(2) -0.0123(18) -0.0091(18) -0.0095(17)
O2 0.074(3) 0.075(3) 0.059(3) -0.021(3) 0.017(3) -0.008(3)
O8 0.241(14) 0.130(7) 0.159(11) 0.022(6) -0.068(10) -0.099(8)

loop_
_atom_type_symbol
_atom_type_description
_atom_type_scat_dispersion_real
_atom_type_scat_dispersion_imag
_atom_type_scat_source
C C 0.0181 0.0091 'International Tables Vol C Tables 4.2.6.8 and 6.1.1.4'
H H 0.0000 0.0000 'International Tables Vol C Tables 4.2.6.8 and 6.1.1.4'
N N 0.0311 0.0180 'International Tables Vol C Tables 4.2.6.8 and 6.1.1.4'
O O 0.0492 0.0322 'International Tables Vol C Tables 4.2.6.8 and 6.1.1.4'
Mn Mn -0.5299 2.8052 'International Tables Vol C Tables 4.2.6.8 and 6.1.1.4'

loop_
_geom_angle_atom_site_label_1
_geom_angle_atom_site_label_2
_geom_angle_atom_site_label_3
_geom_angle
_geom_angle_site_symmetry_1
_geom_angle_site_symmetry_3
_geom_angle_publ_flag
C10 O3 Mn1 155.4(5) . 2_566 ?
O3 C10 O4 122.3(5) . . ?
O3 C10 C6 119.5(4) . . ?
O4 C10 C6 118.1(4) . . ?
C10 O4 Mn1 119.4(3) . 1_556 ?
O3 Mn1 O4 118.66(17) 2_566 1_554 ?
O3 Mn1 O5 97.09(15) 2_566 . ?
O4 Mn1 O5 144.22(15) 1_554 . ?
O3 Mn1 O2 88.7(2) 2_566 . ?
O4 Mn1 O2 88.1(2) 1_554 . ?
O5 Mn1 O2 91.6(2) . . ?
O3 Mn1 O1 93.3(2) 2_566 . ?
O4 Mn1 O1 91.06(19) 1_554 . ?
O5 Mn1 O1 87.97(18) . . ?
O2 Mn1 O1 178.07(19) . . ?
O3 Mn1 O6 154.08(17) 2_566 . ?
O4 Mn1 O6 86.87(15) 1_554 . ?
O5 Mn1 O6 57.39(13) . . ?
O2 Mn1 O6 87.7(2) . . ?
O1 Mn1 O6 90.45(18) . . ?
O3 Mn1 C1 125.58(17) 2_566 . ?
O4 Mn1 C1 115.64(16) 1_554 . ?
O5 Mn1 C1 28.59(14) . . ?
O2 Mn1 C1 89.9(2) . . ?
O1 Mn1 C1 88.90(18) . . ?
O6 Mn1 C1 28.80(15) . . ?
C1 O5 Mn1 94.2(3) . . ?
C1 O6 Mn1 86.8(3) . . ?
C4 O7 C8 117.7(4) . . ?
C3 C2 C7 120.5(4) . . ?
C3 C2 C1 120.6(4) . . ?
C7 C2 C1 118.9(4) . . ?
O7 C4 C5 124.8(4) . . ?
O7 C4 C3 116.0(4) . . ?
C5 C4 C3 119.2(4) . . ?
O5 C1 O6 121.6(4) . . ?
O5 C1 C2 119.5(4) . . ?
O6 C1 C2 118.9(4) . . ?
O5 C1 Mn1 57.2(2) . . ?
O6 C1 Mn1 64.4(3) . . ?
C2 C1 Mn1 176.0(3) . . ?
C2 C3 C4 120.8(4) . . ?
C6 C5 C4 120.2(4) . . ?
C2 C7 C6 118.4(4) . . ?
O7 C8 C9 107.8(4) . . ?
C5 C6 C7 120.9(4) . . ?
C5 C6 C10 119.6(4) . . ?
C7 C6 C10 119.5(4) . . ?
C8 C9 C9 110.3(5) . 2_776 ?

loop_
_geom_bond_atom_site_label_1
_geom_bond_atom_site_label_2
_geom_bond_distance
_geom_bond_site_symmetry_2
_geom_bond_publ_flag
O3 C10 1.253(7) . ?
O3 Mn1 2.075(4) 2_566 ?
C10 O4 1.255(6) . ?
C10 C6 1.499(6) . ?
O4 Mn1 2.114(4) 1_556 ?
Mn1 O3 2.075(4) 2_566 ?
Mn1 O4 2.114(4) 1_554 ?
Mn1 O5 2.192(4) . ?
Mn1 O2 2.210(6) . ?
Mn1 O1 2.229(5) . ?
Mn1 O6 2.348(4) . ?
Mn1 C1 2.600(5) . ?
O5 C1 1.248(6) . ?
O6 C1 1.255(6) . ?
O7 C4 1.364(6) . ?
O7 C8 1.440(5) . ?
C2 C3 1.370(6) . ?
C2 C7 1.394(6) . ?
C2 C1 1.501(6) . ?
C4 C5 1.381(6) . ?
C4 C3 1.397(6) . ?
C5 C6 1.377(6) . ?
C7 C6 1.402(6) . ?
C8 C9 1.505(6) . ?
C9 C9 1.526(8) 2_776 ?
